data_7064064
loop_
_publ_author_name
'Chao, Yu-Chieh'
'Hung, Yu-Hsuan'
'Su, Yu-Chia'
'Ko, Bao-Tsan'
'Cheng, Ban-Jing'
'Hu, Ching-Han'
'Ting, Chien-Ling'
'Liu, Guan-Lin'
'Dehury, Budheswar'
'Huang, Jui-Hsien'
'Datta, Amitabha'

_publ_section_title
;
 Synthesis, structure and DFT calculation of bi- and tridentate ketiminate
 ligand-assisted aluminum complexes: potential catalyst for styrene
 oxide--CO2 cycloaddition reaction
;
_journal_issue 44
_journal_name_full 'New Journal of Chemistry'
_journal_page_first 19269
_journal_page_last 19280
_journal_paper_doi 10.1039/D5NJ03282B
_journal_volume 49
_journal_year 2025
_chemical_formula_moiety 'C20 H24 Al N O2'
_chemical_formula_sum 'C20 H24 Al N O2'
_chemical_formula_weight 337.38
_space_group_crystal_system monoclinic
_space_group_IT_number 14
_space_group_name_Hall '-P 2yn'
_space_group_name_H-M_alt 'P 1 21/n 1'
_atom_sites_solution_hydrogens geom
_audit_creation_date 2023-04-09
_audit_creation_method
;
Olex2 1.2-ac3
(compiled 2017.08.10 svn.r3458 for OlexSys, GUI svn.r5381)
;
_audit_update_record
;
2023-04-09 deposited with the CCDC.	2025-09-30 downloaded from the CCDC.
;
_cell_angle_alpha 90
_cell_angle_beta 107.316(3)
_cell_angle_gamma 90
_cell_formula_units_Z 4
_cell_length_a 13.0780(11)
_cell_length_b 8.5882(6)
_cell_length_c 17.1374(15)
_cell_measurement_reflns_used 9409
_cell_measurement_temperature 150(2)
_cell_measurement_theta_max 27.889
_cell_measurement_theta_min 3.263
_cell_volume 1837.6(3)
_computing_cell_refinement 'SAINT V7.34A (Bruker AXS, 2006)'
_computing_data_collection 'APEX2 (Bruker AXS, 2010)'
_computing_data_reduction 'SAINT V7.34A (Bruker AXS, 2006)'
_computing_molecular_graphics 'Olex2 (Dolomanov et al., 2009)'
_computing_publication_material 'Olex2 (Dolomanov et al., 2009)'
_computing_structure_refinement 'ShelXL (Sheldrick, 2015)'
_computing_structure_solution 'SHELXL-2014/7 (Sheldrick, 2014)'
_diffrn_ambient_temperature 150.0
_diffrn_measured_fraction_theta_full 0.990
_diffrn_measured_fraction_theta_max 0.990
_diffrn_measurement_device_type 'Bruker APEX-II CCD'
_diffrn_measurement_method '\f and \w scans'
_diffrn_radiation_type MoK\a
_diffrn_radiation_wavelength 0.71073
_diffrn_reflns_av_R_equivalents 0.0443
_diffrn_reflns_av_unetI/netI 0.0230
_diffrn_reflns_Laue_measured_fraction_full 0.990
_diffrn_reflns_Laue_measured_fraction_max 0.990
_diffrn_reflns_limit_h_max 17
_diffrn_reflns_limit_h_min -17
_diffrn_reflns_limit_k_max 11
_diffrn_reflns_limit_k_min -11
_diffrn_reflns_limit_l_max 22
_diffrn_reflns_limit_l_min -22
_diffrn_reflns_number 37982
_diffrn_reflns_point_group_measured_fraction_full 0.990
_diffrn_reflns_point_group_measured_fraction_max 0.990
_diffrn_reflns_theta_full 25.242
_diffrn_reflns_theta_max 27.913
_diffrn_reflns_theta_min 2.879
_exptl_absorpt_coefficient_mu 0.122
_exptl_absorpt_correction_T_max 0.9281
_exptl_absorpt_correction_T_min 0.8342
_exptl_absorpt_correction_type multi-scan
_exptl_absorpt_process_details 'SADABS V2012/1 (Bruker AXS Inc.)'
_exptl_crystal_colour colourless
_exptl_crystal_colour_primary colourless
_exptl_crystal_density_diffrn 1.220
_exptl_crystal_description parallelepiped
_exptl_crystal_F_000 720
_exptl_crystal_size_max 0.65
_exptl_crystal_size_mid 0.22
_exptl_crystal_size_min 0.19
_refine_diff_density_max 0.474
_refine_diff_density_min -0.448
_refine_diff_density_rms 0.057
_refine_ls_extinction_method none
_refine_ls_goodness_of_fit_ref 1.010
_refine_ls_hydrogen_treatment constr
_refine_ls_matrix_type full
_refine_ls_number_parameters 217
_refine_ls_number_reflns 4361
_refine_ls_number_restraints 0
_refine_ls_restrained_S_all 1.010
_refine_ls_R_factor_all 0.0578
_refine_ls_R_factor_gt 0.0471
_refine_ls_shift/su_max 0.000
_refine_ls_shift/su_mean 0.000
_refine_ls_structure_factor_coef Fsqd
_refine_ls_weighting_details 'w=1/[\s^2^(Fo^2^)+(0.0899P)^2^+1.3551P] where P=(Fo^2^+2Fc^2^)/3'
_refine_ls_weighting_scheme calc
_refine_ls_wR_factor_gt 0.1342
_refine_ls_wR_factor_ref 0.1516
_reflns_Friedel_coverage 0.000
_reflns_number_gt 3725
_reflns_number_total 4361
_reflns_threshold_expression 'I > 2\s(I)'
_cod_data_source_file d5nj03282b2.cif
_cod_data_source_block by48
_cod_depositor_comments 'Adding full bibliography for 7064063--7064068.cif.'
_cod_database_code 7064064
_shelx_shelxl_version_number 2018/3
_shelx_space_group_comment
;
The symmetry employed for this shelxl refinement is uniquely defined
by the following loop, which should always be used as a source of
symmetry information in preference to the above space-group names.
They are only intended as comments.
;
_shelx_estimated_absorpt_t_max 0.977
_shelx_estimated_absorpt_t_min 0.925
_olex2_refinement_description
;
1. Fixed Uiso
 At 1.2 times of:
  All C(H) groups
 At 1.5 times of:
  All C(H,H,H) groups
2.a Me refined with riding coordinates:
 C10(H10A,H10B,H10C), C11(H11A,H11B,H11C), C12(H12A,H12B,H12C), C19(H19A,H19B,
 H19C), C20(H20A,H20B,H20C)
2.b Aromatic/amide H refined with riding coordinates:
 C1(H1), C2(H2), C3(H3), C4(H4), C5(H5), C8(H8), C15(H15), C16(H16), C18(H18)
;
_olex2_submission_special_instructions 'No special instructions were received'

loop_
_space_group_symop_operation_xyz
'x, y, z'
'-x+1/2, y+1/2, -z+1/2'
'-x, -y, -z'
'x-1/2, -y-1/2, z-1/2'

loop_
_atom_site_label
_atom_site_type_symbol
_atom_site_fract_x
_atom_site_fract_y
_atom_site_fract_z
_atom_site_U_iso_or_equiv
_atom_site_adp_type
_atom_site_occupancy
_atom_site_site_symmetry_order
_atom_site_calc_flag
_atom_site_refinement_flags_posn
_atom_site_refinement_flags_adp
_atom_site_refinement_flags_occupancy
_atom_site_disorder_assembly
_atom_site_disorder_group
Al Al 0.35658(4) 0.89189(5) 0.17390(3) 0.01996(15) Uani 1 1 d . . . . .
O1 O 0.43009(9) 0.71533(13) 0.17163(7) 0.0247(3) Uani 1 1 d . . . . .
O2 O 0.13607(10) 0.85805(15) -0.05187(8) 0.0308(3) Uani 1 1 d . . . . .
N N 0.32762(10) 0.93644(15) 0.05843(8) 0.0205(3) Uani 1 1 d . . . . .
C1 C 0.56781(14) 0.46364(19) 0.20896(10) 0.0259(3) Uani 1 1 d . . . . .
H1 H 0.506561 0.457981 0.227819 0.031 Uiso 1 1 calc R . . . .
C2 C 0.65482(15) 0.3669(2) 0.24300(11) 0.0300(4) Uani 1 1 d . . . . .
H2 H 0.652926 0.295191 0.284733 0.036 Uiso 1 1 calc R . . . .
C3 C 0.74433(15) 0.3756(2) 0.21580(11) 0.0318(4) Uani 1 1 d . . . . .
H3 H 0.804684 0.311549 0.239890 0.038 Uiso 1 1 calc R . . . .
C4 C 0.74606(14) 0.4774(2) 0.15365(12) 0.0312(4) Uani 1 1 d . . . . .
H4 H 0.807215 0.481822 0.134635 0.037 Uiso 1 1 calc R . . . .
C5 C 0.65888(13) 0.5731(2) 0.11896(11) 0.0265(3) Uani 1 1 d . . . . .
H5 H 0.660167 0.641594 0.075730 0.032 Uiso 1 1 calc R . . . .
C6 C 0.56943(12) 0.56917(17) 0.14725(9) 0.0214(3) Uani 1 1 d . . . . .
C7 C 0.48101(12) 0.68375(17) 0.11857(9) 0.0207(3) Uani 1 1 d . . . . .
C8 C 0.45771(12) 0.75136(19) 0.04274(9) 0.0230(3) Uani 1 1 d . . . . .
H8 H 0.496977 0.716229 0.007565 0.028 Uiso 1 1 calc R . . . .
C9 C 0.37958(12) 0.86988(18) 0.01218(9) 0.0210(3) Uani 1 1 d . . . . .
C10 C 0.36119(14) 0.9207(2) -0.07474(10) 0.0270(3) Uani 1 1 d . . . . .
H10A H 0.406311 0.858867 -0.099541 0.040 Uiso 1 1 calc R . . . .
H10B H 0.285708 0.905332 -0.105536 0.040 Uiso 1 1 calc R . . . .
H10C H 0.379550 1.031163 -0.075873 0.040 Uiso 1 1 calc R . . . .
C11 C 0.45683(14) 1.0463(2) 0.23903(11) 0.0286(4) Uani 1 1 d . . . . .
H11A H 0.418450 1.143508 0.241082 0.043 Uiso 1 1 calc R . . . .
H11B H 0.488287 1.006536 0.294626 0.043 Uiso 1 1 calc R . . . .
H11C H 0.513810 1.066013 0.213901 0.043 Uiso 1 1 calc R . . . .
C12 C 0.22422(14) 0.8523(2) 0.20096(13) 0.0356(4) Uani 1 1 d . . . . .
H12A H 0.186787 0.950962 0.201557 0.053 Uiso 1 1 calc R . . . .
H12B H 0.178315 0.782735 0.159948 0.053 Uiso 1 1 calc R . . . .
H12C H 0.241063 0.803393 0.254967 0.053 Uiso 1 1 calc R . . . .
C13 C 0.24802(12) 1.05263(18) 0.02449(9) 0.0217(3) Uani 1 1 d . . . . .
C14 C 0.14932(13) 1.01196(19) -0.03196(9) 0.0234(3) Uani 1 1 d . . . . .
C15 C 0.07402(14) 1.1278(2) -0.06285(10) 0.0279(4) Uani 1 1 d . . . . .
H15 H 0.008215 1.102772 -0.102643 0.033 Uiso 1 1 calc R . . . .
C16 C 0.09490(14) 1.2809(2) -0.03551(10) 0.0282(4) Uani 1 1 d . . . . .
H16 H 0.042696 1.358812 -0.057418 0.034 Uiso 1 1 calc R . . . .
C17 C 0.18968(14) 1.32258(19) 0.02274(10) 0.0260(3) Uani 1 1 d . . . . .
C18 C 0.26612(13) 1.20589(19) 0.05166(10) 0.0240(3) Uani 1 1 d . . . . .
H18 H 0.332184 1.231838 0.090894 0.029 Uiso 1 1 calc R . . . .
C19 C 0.03784(15) 0.8130(2) -0.11008(11) 0.0333(4) Uani 1 1 d . . . . .
H19A H 0.038126 0.700352 -0.119111 0.050 Uiso 1 1 calc R . . . .
H19B H -0.022099 0.840171 -0.089368 0.050 Uiso 1 1 calc R . . . .
H19C H 0.029951 0.867539 -0.161773 0.050 Uiso 1 1 calc R . . . .
C20 C 0.21062(18) 1.4874(2) 0.05455(13) 0.0386(4) Uani 1 1 d . . . . .
H20A H 0.281530 1.493014 0.095012 0.058 Uiso 1 1 calc R . . . .
H20B H 0.208030 1.558016 0.009095 0.058 Uiso 1 1 calc R . . . .
H20C H 0.155888 1.517833 0.080148 0.058 Uiso 1 1 calc R . . . .

loop_
_atom_site_aniso_label
_atom_site_aniso_U_11
_atom_site_aniso_U_22
_atom_site_aniso_U_33
_atom_site_aniso_U_23
_atom_site_aniso_U_13
_atom_site_aniso_U_12
Al 0.0191(2) 0.0217(3) 0.0182(2) -0.00006(16) 0.00422(18) 0.00271(16)
O1 0.0289(6) 0.0229(5) 0.0232(6) 0.0022(4) 0.0090(5) 0.0066(4)
O2 0.0284(6) 0.0251(6) 0.0319(7) -0.0043(5) -0.0017(5) -0.0014(5)
N 0.0207(6) 0.0202(6) 0.0182(6) 0.0002(5) 0.0020(5) 0.0012(5)
C1 0.0300(8) 0.0205(7) 0.0276(8) -0.0019(6) 0.0094(6) 0.0015(6)
C2 0.0386(9) 0.0222(8) 0.0277(8) 0.0023(6) 0.0075(7) 0.0051(7)
C3 0.0313(9) 0.0271(8) 0.0323(9) -0.0014(7) 0.0021(7) 0.0082(7)
C4 0.0238(8) 0.0321(9) 0.0375(9) -0.0013(7) 0.0089(7) 0.0035(7)
C5 0.0257(8) 0.0242(8) 0.0290(8) 0.0010(6) 0.0072(6) 0.0004(6)
C6 0.0233(7) 0.0162(7) 0.0232(7) -0.0040(5) 0.0043(6) 0.0002(5)
C7 0.0209(7) 0.0167(7) 0.0240(7) -0.0032(5) 0.0057(6) -0.0016(5)
C8 0.0228(7) 0.0235(7) 0.0232(7) -0.0027(6) 0.0078(6) 0.0002(6)
C9 0.0206(7) 0.0215(7) 0.0190(7) -0.0019(5) 0.0033(6) -0.0040(5)
C10 0.0308(8) 0.0298(8) 0.0197(7) 0.0017(6) 0.0065(6) -0.0004(7)
C11 0.0269(8) 0.0287(8) 0.0259(8) -0.0044(6) 0.0013(6) 0.0003(6)
C12 0.0268(9) 0.0422(10) 0.0404(10) 0.0016(8) 0.0142(8) 0.0005(7)
C13 0.0226(7) 0.0227(7) 0.0183(7) 0.0025(5) 0.0037(6) 0.0023(6)
C14 0.0251(8) 0.0238(7) 0.0197(7) 0.0004(6) 0.0044(6) -0.0003(6)
C15 0.0245(8) 0.0318(9) 0.0237(8) 0.0023(6) 0.0015(6) 0.0022(6)
C16 0.0295(8) 0.0282(8) 0.0261(8) 0.0069(6) 0.0068(6) 0.0080(6)
C17 0.0320(8) 0.0214(7) 0.0255(8) 0.0036(6) 0.0098(7) 0.0023(6)
C18 0.0258(8) 0.0238(8) 0.0204(7) 0.0010(6) 0.0039(6) -0.0007(6)
C19 0.0344(9) 0.0356(10) 0.0250(8) -0.0038(7) 0.0015(7) -0.0097(7)
C20 0.0494(11) 0.0214(8) 0.0413(11) 0.0000(7) 0.0076(9) 0.0040(8)

loop_
_atom_type_symbol
_atom_type_description
_atom_type_scat_dispersion_real
_atom_type_scat_dispersion_imag
_atom_type_scat_source
C C 0.0033 0.0016 'International Tables Vol C Tables 4.2.6.8 and 6.1.1.4'
H H 0.0000 0.0000 'International Tables Vol C Tables 4.2.6.8 and 6.1.1.4'
N N 0.0061 0.0033 'International Tables Vol C Tables 4.2.6.8 and 6.1.1.4'
O O 0.0106 0.0060 'International Tables Vol C Tables 4.2.6.8 and 6.1.1.4'
Al Al 0.0645 0.0514 'International Tables Vol C Tables 4.2.6.8 and 6.1.1.4'

loop_
_geom_angle_atom_site_label_1
_geom_angle_atom_site_label_2
_geom_angle_atom_site_label_3
_geom_angle
_geom_angle_site_symmetry_1
_geom_angle_site_symmetry_3
_geom_angle_publ_flag
O1 Al N 95.01(6) . . ?
O1 Al C11 108.09(7) . . ?
O1 Al C12 112.05(8) . . ?
N Al C11 109.97(7) . . ?
N Al C12 111.07(7) . . ?
C12 Al C11 118.19(9) . . ?
C7 O1 Al 125.16(10) . . ?
C14 O2 C19 117.33(14) . . ?
C9 N Al 123.31(11) . . ?
C9 N C13 119.98(13) . . ?
C13 N Al 116.67(10) . . ?
C2 C1 H1 119.7 . . ?
C2 C1 C6 120.69(16) . . ?
C6 C1 H1 119.7 . . ?
C1 C2 H2 120.2 . . ?
C3 C2 C1 119.69(16) . . ?
C3 C2 H2 120.2 . . ?
C2 C3 H3 119.9 . . ?
C4 C3 C2 120.16(16) . . ?
C4 C3 H3 119.9 . . ?
C3 C4 H4 119.8 . . ?
C3 C4 C5 120.30(16) . . ?
C5 C4 H4 119.8 . . ?
C4 C5 H5 119.9 . . ?
C4 C5 C6 120.29(16) . . ?
C6 C5 H5 119.9 . . ?
C1 C6 C7 119.61(14) . . ?
C5 C6 C1 118.83(15) . . ?
C5 C6 C7 121.32(14) . . ?
O1 C7 C6 114.53(13) . . ?
O1 C7 C8 123.79(14) . . ?
C8 C7 C6 121.67(14) . . ?
C7 C8 H8 117.2 . . ?
C7 C8 C9 125.63(14) . . ?
C9 C8 H8 117.2 . . ?
N C9 C8 121.98(14) . . ?
N C9 C10 120.76(14) . . ?
C8 C9 C10 117.22(14) . . ?
C9 C10 H10A 109.5 . . ?
C9 C10 H10B 109.5 . . ?
C9 C10 H10C 109.5 . . ?
H10A C10 H10B 109.5 . . ?
H10A C10 H10C 109.5 . . ?
H10B C10 H10C 109.5 . . ?
Al C11 H11A 109.5 . . ?
Al C11 H11B 109.5 . . ?
Al C11 H11C 109.5 . . ?
H11A C11 H11B 109.5 . . ?
H11A C11 H11C 109.5 . . ?
H11B C11 H11C 109.5 . . ?
Al C12 H12A 109.5 . . ?
Al C12 H12B 109.5 . . ?
Al C12 H12C 109.5 . . ?
H12A C12 H12B 109.5 . . ?
H12A C12 H12C 109.5 . . ?
H12B C12 H12C 109.5 . . ?
C14 C13 N 120.84(14) . . ?
C18 C13 N 119.42(14) . . ?
C18 C13 C14 119.62(14) . . ?
O2 C14 C13 115.78(14) . . ?
O2 C14 C15 125.18(15) . . ?
C15 C14 C13 119.04(15) . . ?
C14 C15 H15 120.0 . . ?
C14 C15 C16 120.08(15) . . ?
C16 C15 H15 120.0 . . ?
C15 C16 H16 119.0 . . ?
C17 C16 C15 121.92(16) . . ?
C17 C16 H16 119.0 . . ?
C16 C17 C18 117.48(15) . . ?
C16 C17 C20 121.89(16) . . ?
C18 C17 C20 120.62(16) . . ?
C13 C18 C17 121.77(15) . . ?
C13 C18 H18 119.1 . . ?
C17 C18 H18 119.1 . . ?
O2 C19 H19A 109.5 . . ?
O2 C19 H19B 109.5 . . ?
O2 C19 H19C 109.5 . . ?
H19A C19 H19B 109.5 . . ?
H19A C19 H19C 109.5 . . ?
H19B C19 H19C 109.5 . . ?
C17 C20 H20A 109.5 . . ?
C17 C20 H20B 109.5 . . ?
C17 C20 H20C 109.5 . . ?
H20A C20 H20B 109.5 . . ?
H20A C20 H20C 109.5 . . ?
H20B C20 H20C 109.5 . . ?

loop_
_geom_bond_atom_site_label_1
_geom_bond_atom_site_label_2
_geom_bond_distance
_geom_bond_site_symmetry_2
_geom_bond_publ_flag
Al O1 1.8021(12) . ?
Al N 1.9390(14) . ?
Al C11 1.9628(18) . ?
Al C12 1.9505(18) . ?
O1 C7 1.3056(19) . ?
O2 C14 1.363(2) . ?
O2 C19 1.426(2) . ?
N C9 1.318(2) . ?
N C13 1.4344(19) . ?
C1 H1 0.9500 . ?
C1 C2 1.389(2) . ?
C1 C6 1.398(2) . ?
C2 H2 0.9500 . ?
C2 C3 1.385(3) . ?
C3 H3 0.9500 . ?
C3 C4 1.383(3) . ?
C4 H4 0.9500 . ?
C4 C5 1.388(2) . ?
C5 H5 0.9500 . ?
C5 C6 1.394(2) . ?
C6 C7 1.486(2) . ?
C7 C8 1.372(2) . ?
C8 H8 0.9500 . ?
C8 C9 1.427(2) . ?
C9 C10 1.501(2) . ?
C10 H10A 0.9800 . ?
C10 H10B 0.9800 . ?
C10 H10C 0.9800 . ?
C11 H11A 0.9800 . ?
C11 H11B 0.9800 . ?
C11 H11C 0.9800 . ?
C12 H12A 0.9800 . ?
C12 H12B 0.9800 . ?
C12 H12C 0.9800 . ?
C13 C14 1.407(2) . ?
C13 C18 1.393(2) . ?
C14 C15 1.389(2) . ?
C15 H15 0.9500 . ?
C15 C16 1.395(3) . ?
C16 H16 0.9500 . ?
C16 C17 1.387(2) . ?
C17 C18 1.398(2) . ?
C17 C20 1.512(2) . ?
C18 H18 0.9500 . ?
C19 H19A 0.9800 . ?
C19 H19B 0.9800 . ?
C19 H19C 0.9800 . ?
C20 H20A 0.9800 . ?
C20 H20B 0.9800 . ?
C20 H20C 0.9800 . ?

loop_
_geom_torsion_atom_site_label_1
_geom_torsion_atom_site_label_2
_geom_torsion_atom_site_label_3
_geom_torsion_atom_site_label_4
_geom_torsion
_geom_torsion_site_symmetry_1
_geom_torsion_site_symmetry_2
_geom_torsion_site_symmetry_3
_geom_torsion_site_symmetry_4
_geom_torsion_publ_flag
Al O1 C7 C6 155.82(11) . . . . ?
Al O1 C7 C8 -23.0(2) . . . . ?
Al N C9 C8 3.9(2) . . . . ?
Al N C9 C10 -173.87(11) . . . . ?
Al N C13 C14 -111.64(14) . . . . ?
Al N C13 C18 64.32(17) . . . . ?
O1 C7 C8 C9 3.3(3) . . . . ?
O2 C14 C15 C16 177.49(16) . . . . ?
N Al O1 C7 25.51(13) . . . . ?
N C13 C14 O2 -0.6(2) . . . . ?
N C13 C14 C15 179.45(14) . . . . ?
N C13 C18 C17 -177.73(14) . . . . ?
C1 C2 C3 C4 -1.6(3) . . . . ?
C1 C6 C7 O1 23.9(2) . . . . ?
C1 C6 C7 C8 -157.25(15) . . . . ?
C2 C1 C6 C5 1.6(2) . . . . ?
C2 C1 C6 C7 -172.97(15) . . . . ?
C2 C3 C4 C5 1.0(3) . . . . ?
C3 C4 C5 C6 1.0(3) . . . . ?
C4 C5 C6 C1 -2.2(2) . . . . ?
C4 C5 C6 C7 172.25(15) . . . . ?
C5 C6 C7 O1 -150.51(15) . . . . ?
C5 C6 C7 C8 28.3(2) . . . . ?
C6 C1 C2 C3 0.3(3) . . . . ?
C6 C7 C8 C9 -175.45(14) . . . . ?
C7 C8 C9 N 6.2(2) . . . . ?
C7 C8 C9 C10 -175.97(15) . . . . ?
C9 N C13 C14 70.7(2) . . . . ?
C9 N C13 C18 -113.32(17) . . . . ?
C11 Al O1 C7 -87.40(14) . . . . ?
C12 Al O1 C7 140.65(13) . . . . ?
C13 N C9 C8 -178.59(14) . . . . ?
C13 N C9 C10 3.6(2) . . . . ?
C13 C14 C15 C16 -2.5(2) . . . . ?
C14 C13 C18 C17 -1.7(2) . . . . ?
C14 C15 C16 C17 -0.3(3) . . . . ?
C15 C16 C17 C18 2.0(3) . . . . ?
C15 C16 C17 C20 -177.78(17) . . . . ?
C16 C17 C18 C13 -1.0(2) . . . . ?
C18 C13 C14 O2 -176.53(14) . . . . ?
C18 C13 C14 C15 3.5(2) . . . . ?
C19 O2 C14 C13 -178.84(14) . . . . ?
C19 O2 C14 C15 1.1(2) . . . . ?
C20 C17 C18 C13 178.79(16) . . . . ?
